data_2018643
loop_
_publ_author_name
'Petrus, Rafa\/l'
'Sobota, Piotr'

_publ_section_title
;
 Two tetranuclear zinc clusters, [Zn~4~(\m~3~-OEt)~2~(\m~2~-MalO)~4~Et~2~]
 and
 [Zn~4~(\m~3~-GueO)~2~(\m~2~-GueO)~2~(\m~2~-MalO)~2~(MalO)~2~]&#x00B7;2C~7~H~8~,
 containing defective dicubane core geometries (MalOH is maltol and GueOH
 is guethol)
;
_journal_coeditor_code LG3088
_journal_issue 10
_journal_name_full 'Acta Crystallographica Section C'
_journal_page_first m275
_journal_page_last m280
_journal_paper_doi 10.1107/S0108270112036773
_journal_volume 68
_journal_year 2012
_chemical_formula_iupac '[Zn4 (C2 H5)2 (C2 H5 O)2 (C6 H5 O3)4]'
_chemical_formula_moiety 'C32 H40 O14 Zn4'
_chemical_formula_sum 'C32 H40 O14 Zn4'
_chemical_formula_weight 910.20
_chemical_name_systematic
;
di-\m~3~-ethanolato-diethyltetrakis(\m~2~-2-methyl-4-oxo-4<i>H</i>-pyran-3-
olato-\k^3^<i>O</i>^3^,<i>O</i>^4^:<i>O</i>^3^)tetrazinc(II)
;
_space_group_IT_number 14
_symmetry_cell_setting monoclinic
_symmetry_space_group_name_Hall '-P 2ybc'
_symmetry_space_group_name_H-M 'P 1 21/c 1'
_atom_sites_solution_hydrogens geom
_atom_sites_solution_primary direct
_atom_sites_solution_secondary difmap
_audit_creation_method SHELXL-97
_cell_angle_alpha 90.00
_cell_angle_beta 115.26(2)
_cell_angle_gamma 90.00
_cell_formula_units_Z 2
_cell_length_a 9.851(2)
_cell_length_b 18.828(2)
_cell_length_c 10.721(3)
_cell_measurement_reflns_used 6719
_cell_measurement_temperature 100(2)
_cell_measurement_theta_max 27.9968
_cell_measurement_theta_min 3.0099
_cell_volume 1798.3(7)
_computing_cell_refinement 'CrysAlis RED (Oxford Diffraction, 2007)'
_computing_data_collection 'CrysAlis CCD (Oxford Diffraction, 2007)'
_computing_data_reduction 'CrysAlis RED (Oxford Diffraction, 2007)'
_computing_molecular_graphics 'XP in SHELXTL (Sheldrick, 2008)'
_computing_publication_material 'SHELXL97 (Sheldrick, 2008)'
_computing_structure_refinement 'SHELXL97 (Sheldrick, 2008)'
_computing_structure_solution 'SHELXS97 (Sheldrick, 2008)'
_diffrn_ambient_temperature 100(2)
_diffrn_measured_fraction_theta_full 0.987
_diffrn_measured_fraction_theta_max 0.963
_diffrn_measurement_device_type 'Kuma KM-4 CCD \k-geometry'
_diffrn_measurement_method \w
_diffrn_radiation_monochromator graphite
_diffrn_radiation_source 'fine-focus sealed tube'
_diffrn_radiation_type MoK\a
_diffrn_radiation_wavelength 0.71073
_diffrn_reflns_av_R_equivalents 0.0267
_diffrn_reflns_av_sigmaI/netI 0.0291
_diffrn_reflns_limit_h_max 12
_diffrn_reflns_limit_h_min -12
_diffrn_reflns_limit_k_max 14
_diffrn_reflns_limit_k_min -24
_diffrn_reflns_limit_l_max 12
_diffrn_reflns_limit_l_min -12
_diffrn_reflns_number 11678
_diffrn_reflns_theta_full 26.00
_diffrn_reflns_theta_max 27.00
_diffrn_reflns_theta_min 3.02
_exptl_absorpt_coefficient_mu 2.701
_exptl_absorpt_correction_T_max 0.646
_exptl_absorpt_correction_T_min 0.499
_exptl_absorpt_correction_type analytical
_exptl_absorpt_process_details
;
(CrysAlis RED; Oxford Diffraction, 2007)
;
_exptl_crystal_colour colourless
_exptl_crystal_density_diffrn 1.681
_exptl_crystal_density_method 'not measured'
_exptl_crystal_description plate
_exptl_crystal_F_000 928
_exptl_crystal_size_max 0.3697
_exptl_crystal_size_mid 0.2173
_exptl_crystal_size_min 0.1619
_refine_diff_density_max 1.066
_refine_diff_density_min -0.427
_refine_ls_extinction_method none
_refine_ls_goodness_of_fit_ref 1.044
_refine_ls_hydrogen_treatment constr
_refine_ls_matrix_type full
_refine_ls_number_parameters 248
_refine_ls_number_reflns 3778
_refine_ls_number_restraints 0
_refine_ls_restrained_S_all 1.044
_refine_ls_R_factor_all 0.0479
_refine_ls_R_factor_gt 0.0358
_refine_ls_shift/su_max 0.001
_refine_ls_shift/su_mean 0.000
_refine_ls_structure_factor_coef Fsqd
_refine_ls_weighting_details 'calc w=1/[\s^2^(Fo^2^)+(0.0632P)^2^+0.0000P] where P=(Fo^2^+2Fc^2^)/3'
_refine_ls_weighting_scheme calc
_refine_ls_wR_factor_gt 0.0937
_refine_ls_wR_factor_ref 0.0975
_reflns_number_gt 2953
_reflns_number_total 3778
_reflns_threshold_expression I>2sigma(I)
_cod_data_source_file lg3088.cif
_cod_data_source_block I
_cod_original_sg_symbol_H-M 'P 21/c'
_cod_database_code 2018643
_cod_database_fobs_code 2018643

loop_
_symmetry_equiv_pos_as_xyz
'x, y, z'
'-x, y+1/2, -z+1/2'
'-x, -y, -z'
'x, -y-1/2, z-1/2'

loop_
_atom_site_type_symbol
_atom_site_label
_atom_site_fract_x
_atom_site_fract_y
_atom_site_fract_z
_atom_site_U_iso_or_equiv
_atom_site_adp_type
_atom_site_calc_flag
_atom_site_refinement_flags
_atom_site_occupancy
_atom_site_symmetry_multiplicity
_atom_site_disorder_assembly
_atom_site_disorder_group
Zn Zn1 0.67689(4) 0.413106(18) 0.72023(4) 0.03172(12) Uani d . 1 1 . .
Zn Zn2 0.37495(4) 0.456431(16) 0.49952(4) 0.02778(12) Uani d . 1 1 . .
C C1 0.8234(4) 0.3819(2) 0.9141(4) 0.0561(11) Uani d . 1 1 . .
H H1A 0.7780 0.3895 0.9796 0.067 Uiso calc PR 0.582(15) 1 A 1
H H1B 0.8467 0.3307 0.9142 0.067 Uiso calc PR 0.582(15) 1 A 1
H H1C 0.8315 0.4217 0.9772 0.067 Uiso calc PR 0.418(15) 1 A 2
H H1D 0.7752 0.3421 0.9405 0.067 Uiso calc PR 0.418(15) 1 A 2
C C2A 0.9529(8) 0.4216(9) 0.9535(8) 0.081(5) Uani d P 0.582(15) 1 A 1
H H2A 1.0243 0.4076 1.0465 0.122 Uiso calc PR 0.582(15) 1 A 1
H H2B 0.9287 0.4721 0.9531 0.122 Uiso calc PR 0.582(15) 1 A 1
H H2C 0.9976 0.4133 0.8888 0.122 Uiso calc PR 0.582(15) 1 A 1
C C2B 0.9667(11) 0.3608(8) 0.9425(11) 0.055(3) Uani d P 0.418(15) 1 A 2
H H2D 1.0194 0.3481 1.0402 0.082 Uiso calc PR 0.418(15) 1 A 2
H H2E 1.0199 0.3998 0.9219 0.082 Uiso calc PR 0.418(15) 1 A 2
H H2F 0.9634 0.3195 0.8856 0.082 Uiso calc PR 0.418(15) 1 A 2
O O3 0.4944(2) 0.36549(10) 0.5894(2) 0.0349(5) Uani d . 1 1 . .
C C3 0.4468(4) 0.30895(16) 0.5025(4) 0.0377(8) Uani d . 1 1 A .
O O4 0.2576(2) 0.37831(11) 0.3454(3) 0.0367(5) Uani d . 1 1 . .
C C4 0.3186(4) 0.31885(16) 0.3687(4) 0.0396(8) Uani d . 1 1 A .
C C5 0.2712(4) 0.25959(19) 0.2712(5) 0.0523(10) Uani d . 1 1 . .
H H5 0.1914 0.2647 0.1819 0.063 Uiso calc R 1 1 A .
C C6 0.3444(5) 0.1978(2) 0.3122(6) 0.0610(13) Uani d . 1 1 A .
H H6 0.3176 0.1594 0.2488 0.073 Uiso calc R 1 1 . .
O O7 0.4543(3) 0.18798(13) 0.4397(4) 0.0603(8) Uani d . 1 1 . .
C C7 0.5058(4) 0.24318(17) 0.5361(5) 0.0496(10) Uani d . 1 1 A .
C C8 0.6249(5) 0.22151(19) 0.6764(5) 0.0666(13) Uani d . 1 1 . .
H H8A 0.6647 0.2639 0.7334 0.100 Uiso calc R 1 1 A .
H H8B 0.7064 0.1967 0.6651 0.100 Uiso calc R 1 1 . .
H H8C 0.5804 0.1898 0.7214 0.100 Uiso calc R 1 1 . .
O O9 0.2689(2) 0.55201(10) 0.4431(2) 0.0301(5) Uani d . 1 1 . .
C C9 0.1937(3) 0.56435(15) 0.5187(3) 0.0265(6) Uani d . 1 1 A .
O O10 0.2580(2) 0.45165(10) 0.6263(2) 0.0328(5) Uani d . 1 1 . .
C C10 0.1916(3) 0.50809(16) 0.6172(3) 0.0294(6) Uani d . 1 1 A .
C C11 0.1103(3) 0.52080(19) 0.6975(4) 0.0360(7) Uani d . 1 1 . .
H H11 0.1066 0.4867 0.7613 0.043 Uiso calc R 1 1 A .
C C12 0.0413(3) 0.58171(19) 0.6787(4) 0.0421(9) Uani d . 1 1 A .
H H12 -0.0144 0.5913 0.7305 0.051 Uiso calc R 1 1 . .
O O13 0.0443(2) 0.63315(12) 0.5881(3) 0.0428(6) Uani d . 1 1 . .
C C13 0.1215(3) 0.62466(16) 0.5082(4) 0.0352(7) Uani d . 1 1 A .
C C14 0.1131(4) 0.68768(17) 0.4136(5) 0.0568(11) Uani d . 1 1 . .
H H14A 0.0298 0.6804 0.3226 0.085 Uiso calc R 1 1 A .
H H14B 0.2074 0.6911 0.4039 0.085 Uiso calc R 1 1 . .
H H14C 0.0969 0.7317 0.4540 0.085 Uiso calc R 1 1 . .
O O15 0.5592(2) 0.50125(9) 0.6610(2) 0.0278(4) Uani d . 1 1 . .
C C15 0.5506(4) 0.54704(16) 0.7726(4) 0.0389(8) Uani d . 1 1 A .
H H15A 0.5284 0.5960 0.7357 0.047 Uiso calc PR 0.513(8) 1 B 1
H H15B 0.4624 0.5308 0.7865 0.047 Uiso calc PR 0.513(8) 1 B 1
H H15C 0.4586 0.5763 0.7306 0.047 Uiso calc PR 0.487(8) 1 B 2
H H15D 0.6372 0.5800 0.8054 0.047 Uiso calc PR 0.487(8) 1 B 2
C C16A 0.6732(8) 0.5514(4) 0.9051(8) 0.048(2) Uani d P 0.513(8) 1 A 1
H H16A 0.6473 0.5836 0.9636 0.072 Uiso calc PR 0.513(8) 1 B 1
H H16B 0.7617 0.5697 0.8960 0.072 Uiso calc PR 0.513(8) 1 B 1
H H16C 0.6951 0.5041 0.9471 0.072 Uiso calc PR 0.513(8) 1 B 1
C C16B 0.5490(8) 0.5060(3) 0.9098(7) 0.0353(19) Uani d P 0.487(8) 1 A 2
H H16D 0.5426 0.5414 0.9741 0.053 Uiso calc PR 0.487(8) 1 B 2
H H16E 0.6414 0.4783 0.9557 0.053 Uiso calc PR 0.487(8) 1 B 2
H H16F 0.4621 0.4742 0.8802 0.053 Uiso calc PR 0.487(8) 1 B 2

loop_
_atom_site_aniso_label
_atom_site_aniso_U_11
_atom_site_aniso_U_22
_atom_site_aniso_U_33
_atom_site_aniso_U_12
_atom_site_aniso_U_13
_atom_site_aniso_U_23
Zn1 0.0325(2) 0.02425(19) 0.0408(2) 0.00634(14) 0.01794(17) 0.00767(15)
Zn2 0.02649(19) 0.01765(17) 0.0448(2) 0.00345(12) 0.02055(16) 0.00275(14)
C1 0.048(2) 0.062(2) 0.060(3) 0.0200(19) 0.025(2) 0.025(2)
C2A 0.026(4) 0.157(14) 0.050(5) 0.001(5) 0.006(3) 0.006(6)
C2B 0.048(6) 0.057(8) 0.050(6) -0.007(5) 0.011(4) 0.009(5)
O3 0.0304(11) 0.0160(9) 0.0603(15) 0.0025(8) 0.0213(10) 0.0026(10)
C3 0.0353(17) 0.0226(15) 0.066(2) 0.0010(13) 0.0318(17) 0.0023(15)
O4 0.0277(11) 0.0240(11) 0.0630(16) -0.0017(8) 0.0237(11) -0.0031(10)
C4 0.0392(18) 0.0220(15) 0.071(3) -0.0055(13) 0.0360(18) -0.0083(16)
C5 0.047(2) 0.036(2) 0.083(3) -0.0105(16) 0.036(2) -0.0155(19)
C6 0.071(3) 0.0285(19) 0.104(4) -0.0129(19) 0.057(3) -0.027(2)
O7 0.0529(17) 0.0255(12) 0.105(2) 0.0007(11) 0.0356(17) -0.0090(14)
C7 0.049(2) 0.0209(15) 0.093(3) -0.0005(14) 0.043(2) 0.0006(18)
C8 0.047(2) 0.0271(18) 0.125(4) 0.0102(16) 0.035(2) 0.022(2)
O9 0.0279(11) 0.0220(10) 0.0487(14) 0.0071(8) 0.0242(10) 0.0055(9)
C9 0.0177(13) 0.0261(14) 0.0337(17) 0.0017(11) 0.0089(12) -0.0037(13)
O10 0.0265(11) 0.0276(11) 0.0481(14) 0.0017(8) 0.0195(10) 0.0062(10)
C10 0.0191(13) 0.0332(16) 0.0339(17) -0.0034(12) 0.0094(12) -0.0060(13)
C11 0.0229(15) 0.0507(19) 0.0349(18) -0.0039(14) 0.0127(13) -0.0063(16)
C12 0.0237(16) 0.056(2) 0.049(2) -0.0008(15) 0.0179(15) -0.0157(18)
O13 0.0254(11) 0.0433(13) 0.0633(16) 0.0048(10) 0.0222(11) -0.0114(12)
C13 0.0257(15) 0.0314(16) 0.048(2) 0.0012(12) 0.0156(14) -0.0117(14)
C14 0.052(2) 0.0256(17) 0.102(3) 0.0125(16) 0.042(2) 0.003(2)
O15 0.0265(10) 0.0198(9) 0.0428(12) 0.0023(8) 0.0201(9) 0.0007(9)
C15 0.0432(19) 0.0290(16) 0.058(2) -0.0044(14) 0.0349(18) -0.0095(15)
C16A 0.042(4) 0.062(5) 0.050(5) -0.005(3) 0.029(4) -0.020(4)
C16B 0.042(4) 0.031(4) 0.040(4) -0.002(3) 0.025(3) -0.008(3)

loop_
_atom_type_symbol
_atom_type_description
_atom_type_scat_dispersion_real
_atom_type_scat_dispersion_imag
_atom_type_scat_source
C C 0.0033 0.0016 'International Tables Vol C Tables 4.2.6.8 and 6.1.1.4'
H H 0.0000 0.0000 'International Tables Vol C Tables 4.2.6.8 and 6.1.1.4'
O O 0.0106 0.0060 'International Tables Vol C Tables 4.2.6.8 and 6.1.1.4'
Zn Zn 0.2839 1.4301 'International Tables Vol C Tables 4.2.6.8 and 6.1.1.4'

loop_
_geom_angle_atom_site_label_1
_geom_angle_atom_site_label_2
_geom_angle_atom_site_label_3
_geom_angle_site_symmetry_1
_geom_angle_site_symmetry_3
_geom_angle
_geom_angle_publ_flag
C1 Zn1 O9 . 3_666 127.25(13) yes
O3 Zn1 C1 . . 128.92(14) yes
O3 Zn1 O9 . 3_666 91.59(9) yes
O3 Zn1 O15 . . 85.46(8) yes
O15 Zn1 C1 . . 129.28(14) yes
O15 Zn1 O9 . 3_666 78.19(8) yes
O3 Zn2 O4 . . 78.68(9) yes
O3 Zn2 O10 . . 91.31(8) yes
O3 Zn2 O15 . . 80.04(8) yes
O3 Zn2 O15 . 3_666 111.14(8) yes
O4 Zn2 O15 . 3_666 83.62(8) yes
O9 Zn2 O3 . . 170.61(9) yes
O9 Zn2 O4 . . 109.72(9) yes
O9 Zn2 O10 . . 82.98(8) yes
O9 Zn2 O15 . . 92.50(8) yes
O9 Zn2 O15 . 3_666 74.74(7) yes
O10 Zn2 O4 . . 101.70(8) yes
O10 Zn2 O15 . 3_666 157.55(7) yes
O15 Zn2 O4 . . 155.76(7) yes
O15 Zn2 O10 . . 90.22(8) yes
O15 Zn2 O15 . 3_666 93.39(8) yes
O3 Zn1 Zn2 . . 42.88(6) ?
O15 Zn1 Zn2 . . 43.21(6) ?
C1 Zn1 Zn2 . . 154.94(12) ?
O9 Zn1 Zn2 3_666 . 77.42(6) ?
O9 Zn2 Zn2 . 3_666 80.34(6) ?
O3 Zn2 Zn2 . 3_666 98.64(6) ?
O15 Zn2 Zn2 . 3_666 48.81(6) ?
O10 Zn2 Zn2 . 3_666 134.38(6) ?
O4 Zn2 Zn2 . 3_666 123.88(6) ?
O15 Zn2 Zn2 3_666 3_666 44.58(5) ?
O9 Zn2 Zn1 . . 132.85(6) ?
O3 Zn2 Zn1 . . 40.21(6) ?
O15 Zn2 Zn1 . . 40.40(5) ?
O10 Zn2 Zn1 . . 96.26(6) ?
O4 Zn2 Zn1 . . 116.46(6) ?
O15 Zn2 Zn1 3_666 . 100.83(6) ?
Zn2 Zn2 Zn1 3_666 . 66.80(2) ?
C2B C1 C2A . . 50.0(5) ?
C2B C1 Zn1 . . 121.4(5) ?
C2A C1 Zn1 . . 108.3(5) ?
C2B C1 H1A . . 128.2 ?
C2A C1 H1A . . 110.0 ?
Zn1 C1 H1A . . 110.0 ?
C2B C1 H1B . . 60.1 ?
C2A C1 H1B . . 110.0 ?
Zn1 C1 H1B . . 110.0 ?
H1A C1 H1B . . 108.4 ?
C2B C1 H1C . . 107.0 ?
C2A C1 H1C . . 65.5 ?
Zn1 C1 H1C . . 107.0 ?
H1A C1 H1C . . 48.4 ?
H1B C1 H1C . . 141.8 ?
C2B C1 H1D . . 107.0 ?
C2A C1 H1D . . 144.6 ?
Zn1 C1 H1D . . 107.0 ?
H1A C1 H1D . . 59.4 ?
H1B C1 H1D . . 53.4 ?
H1C C1 H1D . . 106.7 ?
C1 C2A H2A . . 109.5 ?
C1 C2A H2B . . 109.5 ?
H2A C2A H2B . . 109.5 ?
C1 C2A H2C . . 109.5 ?
H2A C2A H2C . . 109.5 ?
H2B C2A H2C . . 109.5 ?
C1 C2B H2D . . 109.5 ?
C1 C2B H2E . . 109.5 ?
H2D C2B H2E . . 109.5 ?
C1 C2B H2F . . 109.5 ?
H2D C2B H2F . . 109.5 ?
H2E C2B H2F . . 109.5 ?
C3 O3 Zn1 . . 142.24(19) ?
C3 O3 Zn2 . . 111.56(19) ?
Zn1 O3 Zn2 . . 96.91(8) ?
C7 C3 O3 . . 123.5(3) ?
C7 C3 C4 . . 118.1(3) ?
O3 C3 C4 . . 118.2(3) ?
C4 O4 Zn2 . . 114.0(2) ?
O4 C4 C5 . . 124.3(4) ?
O4 C4 C3 . . 116.9(3) ?
C5 C4 C3 . . 118.8(3) ?
C6 C5 C4 . . 117.7(4) ?
C6 C5 H5 . . 121.1 ?
C4 C5 H5 . . 121.1 ?
C5 C6 O7 . . 122.7(4) ?
C5 C6 H6 . . 118.7 ?
O7 C6 H6 . . 118.7 ?
C6 O7 C7 . . 121.9(3) ?
C3 C7 O7 . . 120.3(4) ?
C3 C7 C8 . . 125.0(4) ?
O7 C7 C8 . . 114.6(3) ?
C7 C8 H8A . . 109.5 ?
C7 C8 H8B . . 109.5 ?
H8A C8 H8B . . 109.5 ?
C7 C8 H8C . . 109.5 ?
H8A C8 H8C . . 109.5 ?
H8B C8 H8C . . 109.5 ?
C9 O9 Zn2 . . 108.77(18) ?
C9 O9 Zn1 . 3_666 147.41(18) ?
Zn2 O9 Zn1 . 3_666 103.77(8) ?
C13 C9 O9 . . 121.2(3) ?
C13 C9 C10 . . 119.9(3) ?
O9 C9 C10 . . 118.9(2) ?
C10 O10 Zn2 . . 109.14(19) ?
O10 C10 C11 . . 121.0(3) ?
O10 C10 C9 . . 119.9(3) ?
C11 C10 C9 . . 119.1(3) ?
C12 C11 C10 . . 116.4(3) ?
C12 C11 H11 . . 121.8 ?
C10 C11 H11 . . 121.8 ?
C11 C12 O13 . . 124.0(3) ?
C11 C12 H12 . . 118.0 ?
O13 C12 H12 . . 118.0 ?
C13 O13 C12 . . 122.7(2) ?
C9 C13 O13 . . 117.9(3) ?
C9 C13 C14 . . 126.5(3) ?
O13 C13 C14 . . 115.6(3) ?
C13 C14 H14A . . 109.5 ?
C13 C14 H14B . . 109.5 ?
H14A C14 H14B . . 109.5 ?
C13 C14 H14C . . 109.5 ?
H14A C14 H14C . . 109.5 ?
H14B C14 H14C . . 109.5 ?
C15 O15 Zn1 . . 116.81(19) ?
C15 O15 Zn2 . . 124.64(17) ?
Zn1 O15 Zn2 . . 96.39(8) ?
C15 O15 Zn2 . 3_666 122.84(16) ?
Zn1 O15 Zn2 . 3_666 103.03(8) ?
Zn2 O15 Zn2 . 3_666 86.61(8) ?
C16A C15 O15 . . 121.0(4) ?
C16A C15 C16B . . 57.9(4) ?
O15 C15 C16B . . 117.4(3) ?
C16A C15 H15A . . 107.1 ?
O15 C15 H15A . . 107.1 ?
C16B C15 H15A . . 134.4 ?
C16A C15 H15B . . 107.1 ?
O15 C15 H15B . . 107.1 ?
C16B C15 H15B . . 52.1 ?
H15A C15 H15B . . 106.8 ?
C16A C15 H15C . . 130.2 ?
O15 C15 H15C . . 107.9 ?
C16B C15 H15C . . 107.9 ?
H15A C15 H15C . . 45.3 ?
H15B C15 H15C . . 63.2 ?
C16A C15 H15D . . 51.1 ?
O15 C15 H15D . . 107.9 ?
C16B C15 H15D . . 107.9 ?
H15A C15 H15D . . 64.5 ?
H15B C15 H15D . . 144.9 ?
H15C C15 H15D . . 107.2 ?
C15 C16A H16A . . 109.5 ?
C15 C16A H16B . . 109.5 ?
H16A C16A H16B . . 109.5 ?
C15 C16A H16C . . 109.5 ?
H16A C16A H16C . . 109.5 ?
H16B C16A H16C . . 109.5 ?
C15 C16B H16D . . 109.5 ?
C15 C16B H16E . . 109.5 ?
H16D C16B H16E . . 109.5 ?
C15 C16B H16F . . 109.5 ?
H16D C16B H16F . . 109.5 ?
H16E C16B H16F . . 109.5 ?

loop_
_geom_bond_atom_site_label_1
_geom_bond_atom_site_label_2
_geom_bond_site_symmetry_2
_geom_bond_distance
_geom_bond_publ_flag
Zn1 C1 . 2.047(4) yes
Zn1 O3 . 1.962(2) yes
Zn1 O9 3_666 2.141(2) yes
Zn1 O15 . 1.968(2) yes
Zn2 O3 . 2.068(2) yes
Zn2 O4 . 2.145(2) yes
Zn2 O9 . 2.039(2) yes
Zn2 O10 . 2.126(2) yes
Zn2 O15 . 2.079(2) yes
Zn2 O15 3_666 2.229(2) yes
C1 C2B . 1.370(12) ?
C1 C2A . 1.381(11) ?
C1 H1A . 0.9900 ?
C1 H1B . 0.9900 ?
C1 H1C . 0.9900 ?
C1 H1D . 0.9900 ?
C2A H2A . 0.9800 ?
C2A H2B . 0.9800 ?
C2A H2C . 0.9800 ?
C2B H2D . 0.9800 ?
C2B H2E . 0.9800 ?
C2B H2F . 0.9800 ?
O3 C3 . 1.359(4) ?
C3 C7 . 1.350(4) ?
C3 C4 . 1.464(5) ?
O4 C4 . 1.244(4) ?
C4 C5 . 1.462(5) ?
C5 C6 . 1.340(6) ?
C5 H5 . 0.9500 ?
C6 O7 . 1.346(6) ?
C6 H6 . 0.9500 ?
O7 C7 . 1.399(5) ?
C7 C8 . 1.516(6) ?
C8 H8A . 0.9800 ?
C8 H8B . 0.9800 ?
C8 H8C . 0.9800 ?
O9 C9 . 1.331(4) ?
O9 Zn1 3_666 2.141(2) ?
C9 C13 . 1.319(4) ?
C9 C10 . 1.502(4) ?
O10 C10 . 1.230(3) ?
C10 C11 . 1.424(4) ?
C11 C12 . 1.304(5) ?
C11 H11 . 0.9500 ?
C12 O13 . 1.381(4) ?
C12 H12 . 0.9500 ?
O13 C13 . 1.376(4) ?
C13 C14 . 1.540(5) ?
C14 H14A . 0.9800 ?
C14 H14B . 0.9800 ?
C14 H14C . 0.9800 ?
O15 C15 . 1.507(4) ?
O15 Zn2 3_666 2.229(2) ?
C15 C16A . 1.421(8) ?
C15 C16B . 1.667(7) ?
C15 H15A . 0.9900 ?
C15 H15B . 0.9900 ?
C15 H15C . 0.9900 ?
C15 H15D . 0.9900 ?
C16A H16A . 0.9800 ?
C16A H16B . 0.9800 ?
C16A H16C . 0.9800 ?
C16B H16D . 0.9800 ?
C16B H16E . 0.9800 ?
C16B H16F . 0.9800 ?

loop_
_geom_hbond_atom_site_label_D
_geom_hbond_atom_site_label_H
_geom_hbond_atom_site_label_A
_geom_hbond_site_symmetry_A
_geom_hbond_distance_DH
_geom_hbond_distance_HA
_geom_hbond_distance_DA
_geom_hbond_angle_DHA
C6 H6 O10 4_565 0.95 2.40 3.342(4) 169
C8 H8A O3 . 0.98 2.58 2.974(4) 104
C12 H12 O4 3_566 0.95 2.25 2.942(4) 129
C15 H15B O10 . 0.99 2.51 3.184(4) 126

loop_
_geom_torsion_atom_site_label_1
_geom_torsion_atom_site_label_2
_geom_torsion_atom_site_label_3
_geom_torsion_atom_site_label_4
_geom_torsion_site_symmetry_1
_geom_torsion_site_symmetry_4
_geom_torsion
O3 Zn1 Zn2 O9 . . 170.82(12)
O15 Zn1 Zn2 O9 . . 3.27(12)
C1 Zn1 Zn2 O9 . . 87.9(3)
O9 Zn1 Zn2 O9 3_666 . -82.78(10)
O15 Zn1 Zn2 O3 . . -167.55(13)
C1 Zn1 Zn2 O3 . . -82.9(3)
O9 Zn1 Zn2 O3 3_666 . 106.39(11)
O3 Zn1 Zn2 O15 . . 167.55(13)
C1 Zn1 Zn2 O15 . . 84.6(3)
O9 Zn1 Zn2 O15 3_666 . -86.06(10)
O3 Zn1 Zn2 O10 . . 84.60(11)
O15 Zn1 Zn2 O10 . . -82.95(10)
C1 Zn1 Zn2 O10 . . 1.7(3)
O9 Zn1 Zn2 O10 3_666 . -169.00(7)
O3 Zn1 Zn2 O4 . . -21.81(12)
O15 Zn1 Zn2 O4 . . 170.65(11)
C1 Zn1 Zn2 O4 . . -104.7(3)
O9 Zn1 Zn2 O4 3_666 . 84.59(9)
O3 Zn1 Zn2 O15 . 3_666 -110.02(11)
O15 Zn1 Zn2 O15 . 3_666 82.43(11)
C1 Zn1 Zn2 O15 . 3_666 167.1(3)
O9 Zn1 Zn2 O15 3_666 3_666 -3.63(7)
O3 Zn1 Zn2 Zn2 . 3_666 -139.46(10)
O15 Zn1 Zn2 Zn2 . 3_666 52.99(9)
C1 Zn1 Zn2 Zn2 . 3_666 137.6(3)
O9 Zn1 Zn2 Zn2 3_666 3_666 -33.07(5)
O3 Zn1 C1 C2B . . 111.4(7)
O15 Zn1 C1 C2B . . -126.7(7)
O9 Zn1 C1 C2B 3_666 . -19.8(8)
Zn2 Zn1 C1 C2B . . 171.6(7)
O3 Zn1 C1 C2A . . 165.2(6)
O15 Zn1 C1 C2A . . -72.9(7)
O9 Zn1 C1 C2A 3_666 . 34.0(7)
Zn2 Zn1 C1 C2A . . -134.6(6)
O15 Zn1 O3 C3 . . 148.1(3)
C1 Zn1 O3 C3 . . -73.1(4)
O9 Zn1 O3 C3 3_666 . 70.1(3)
Zn2 Zn1 O3 C3 . . 139.6(4)
O15 Zn1 O3 Zn2 . . 8.52(9)
C1 Zn1 O3 Zn2 . . 147.30(16)
O9 Zn1 O3 Zn2 3_666 . -69.50(9)
O15 Zn2 O3 C3 . . -162.9(2)
O10 Zn2 O3 C3 . . 107.14(19)
O4 Zn2 O3 C3 . . 5.46(18)
O15 Zn2 O3 C3 3_666 . -73.07(19)
Zn2 Zn2 O3 C3 3_666 . -117.54(18)
Zn1 Zn2 O3 C3 . . -154.7(2)
O15 Zn2 O3 Zn1 . . -8.16(8)
O10 Zn2 O3 Zn1 . . -98.15(10)
O4 Zn2 O3 Zn1 . . 160.17(10)
O15 Zn2 O3 Zn1 3_666 . 81.64(10)
Zn2 Zn2 O3 Zn1 3_666 . 37.17(8)
Zn1 O3 C3 C7 . . 44.1(5)
Zn2 O3 C3 C7 . . -179.8(3)
Zn1 O3 C3 C4 . . -139.9(3)
Zn2 O3 C3 C4 . . -3.7(3)
O9 Zn2 O4 C4 . . 177.1(2)
O3 Zn2 O4 C4 . . -7.3(2)
O15 Zn2 O4 C4 . . 21.7(3)
O10 Zn2 O4 C4 . . -96.3(2)
O15 Zn2 O4 C4 3_666 . 105.8(2)
Zn2 Zn2 O4 C4 3_666 . 85.6(2)
Zn1 Zn2 O4 C4 . . 6.9(2)
Zn2 O4 C4 C5 . . -172.0(3)
Zn2 O4 C4 C3 . . 7.4(3)
C7 C3 C4 O4 . . 173.6(3)
O3 C3 C4 O4 . . -2.7(4)
C7 C3 C4 C5 . . -7.0(5)
O3 C3 C4 C5 . . 176.7(3)
O4 C4 C5 C6 . . -177.8(3)
C3 C4 C5 C6 . . 2.8(5)
C4 C5 C6 O7 . . 2.5(6)
C5 C6 O7 C7 . . -3.8(6)
O3 C3 C7 O7 . . -178.0(3)
C4 C3 C7 O7 . . 5.9(5)
O3 C3 C7 C8 . . 4.2(5)
C4 C3 C7 C8 . . -171.8(3)
C6 O7 C7 C3 . . -0.8(5)
C6 O7 C7 C8 . . 177.2(3)
O15 Zn2 O9 C9 . . -85.37(18)
O10 Zn2 O9 C9 . . 4.55(18)
O4 Zn2 O9 C9 . . 104.51(18)
O15 Zn2 O9 C9 3_666 . -178.20(19)
Zn2 Zn2 O9 C9 3_666 . -132.83(18)
Zn1 Zn2 O9 C9 . . -87.49(18)
O15 Zn2 O9 Zn1 . 3_666 96.63(10)
O10 Zn2 O9 Zn1 . 3_666 -173.45(10)
O4 Zn2 O9 Zn1 . 3_666 -73.49(10)
O15 Zn2 O9 Zn1 3_666 3_666 3.79(8)
Zn2 Zn2 O9 Zn1 3_666 3_666 49.17(7)
Zn1 Zn2 O9 Zn1 . 3_666 94.51(10)
Zn2 O9 C9 C13 . . 176.2(2)
Zn1 O9 C9 C13 3_666 . -7.4(5)
Zn2 O9 C9 C10 . . -3.9(3)
Zn1 O9 C9 C10 3_666 . 172.5(2)
O9 Zn2 O10 C10 . . -4.9(2)
O3 Zn2 O10 C10 . . 167.6(2)
O15 Zn2 O10 C10 . . 87.6(2)
O4 Zn2 O10 C10 . . -113.7(2)
O15 Zn2 O10 C10 3_666 . -11.9(3)
Zn2 Zn2 O10 C10 3_666 . 64.2(2)
Zn1 Zn2 O10 C10 . . 127.61(19)
Zn2 O10 C10 C11 . . -176.6(2)
Zn2 O10 C10 C9 . . 4.3(3)
C13 C9 C10 O10 . . 179.5(3)
O9 C9 C10 O10 . . -0.4(4)
C13 C9 C10 C11 . . 0.4(4)
O9 C9 C10 C11 . . -179.5(3)
O10 C10 C11 C12 . . -178.8(3)
C9 C10 C11 C12 . . 0.3(4)
C10 C11 C12 O13 . . -0.5(5)
C11 C12 O13 C13 . . 0.0(5)
O9 C9 C13 O13 . . 179.0(3)
C10 C9 C13 O13 . . -0.9(4)
O9 C9 C13 C14 . . -0.5(5)
C10 C9 C13 C14 . . 179.6(3)
C12 O13 C13 C9 . . 0.7(4)
C12 O13 C13 C14 . . -179.7(3)
O3 Zn1 O15 C15 . . 125.75(18)
C1 Zn1 O15 C15 . . -12.8(2)
O9 Zn1 O15 C15 3_666 . -141.66(19)
Zn2 Zn1 O15 C15 . . 134.2(2)
O3 Zn1 O15 Zn2 . . -8.47(9)
C1 Zn1 O15 Zn2 . . -146.99(15)
O9 Zn1 O15 Zn2 3_666 . 84.12(9)
O3 Zn1 O15 Zn2 . 3_666 -96.45(10)
C1 Zn1 O15 Zn2 . 3_666 125.03(16)
O9 Zn1 O15 Zn2 3_666 3_666 -3.86(8)
Zn2 Zn1 O15 Zn2 . 3_666 -87.98(10)
O9 Zn2 O15 C15 . . 53.4(2)
O3 Zn2 O15 C15 . . -120.9(2)
O10 Zn2 O15 C15 . . -29.6(2)
O4 Zn2 O15 C15 . . -149.7(2)
O15 Zn2 O15 C15 3_666 . 128.3(2)
Zn2 Zn2 O15 C15 3_666 . 128.3(2)
Zn1 Zn2 O15 C15 . . -129.0(2)
O9 Zn2 O15 Zn1 . . -177.60(8)
O3 Zn2 O15 Zn1 . . 8.13(8)
O10 Zn2 O15 Zn1 . . 99.42(8)
O4 Zn2 O15 Zn1 . . -20.8(2)
O15 Zn2 O15 Zn1 3_666 . -102.75(9)
Zn2 Zn2 O15 Zn1 3_666 . -102.75(9)
O9 Zn2 O15 Zn2 . 3_666 -74.85(7)
O3 Zn2 O15 Zn2 . 3_666 110.88(8)
O10 Zn2 O15 Zn2 . 3_666 -157.83(7)
O4 Zn2 O15 Zn2 . 3_666 82.0(2)
O15 Zn2 O15 Zn2 3_666 3_666 0.0
Zn1 Zn2 O15 Zn2 . 3_666 102.75(9)
Zn1 O15 C15 C16A . . 33.4(5)
Zn2 O15 C15 C16A . . 153.5(4)
Zn2 O15 C15 C16A 3_666 . -95.4(5)
Zn1 O15 C15 C16B . . -33.9(4)
Zn2 O15 C15 C16B . . 86.1(4)
Zn2 O15 C15 C16B 3_666 . -162.7(3)
